data_7203676
loop_
_publ_author_name
'Dubrovskii, Alexander D.'
'Spitsina, Nataliya G.'
'Buravov, Lev I.'
'Shilov, Gennadii V.'
'Dyachenko, Oleg A.'
'Yagubskii, Eduard B.'
'Laukhin, Vladimir N.'
'Canadell, Enric'

_publ_section_title
;
 New molecular metals based on BEDO radical cation salts with the
 square planar Ni(CN)42? anion
;
_journal_name_full 'Journal of Materials Chemistry'
_journal_page_first 1248
_journal_page_last 1254
_journal_paper_doi 10.1039/b412580k
_journal_year 2005
_chemical_formula_sum 'C30 H29 N2 Ni0.5 O13 S10'
_chemical_formula_weight 975.51
_chemical_name_common
;
penta(bis(ethylenedioxo)tetrathiafulvalene) tetracyano-nickel
ethylene glycol solvate
;
_chemical_name_systematic
;
?
;
_space_group_IT_number 2
_symmetry_cell_setting triclinic
_symmetry_space_group_name_Hall '-P 1'
_symmetry_space_group_name_H-M 'P -1'
_atom_sites_solution_hydrogens geom
_atom_sites_solution_primary direct
_atom_sites_solution_secondary difmap
_audit_creation_method SHELXL-97
_cell_angle_alpha 71.94(3)
_cell_angle_beta 84.40(3)
_cell_angle_gamma 88.88(3)
_cell_formula_units_Z 2
_cell_length_a 17.542(4)
_cell_length_b 10.415(2)
_cell_length_c 10.928(2)
_cell_measurement_temperature 293(2)
_cell_volume 1889.0(7)
_computing_structure_refinement 'SHELXL-97 (Sheldrick, 1997)'
_diffrn_ambient_temperature 293(2)
_diffrn_measured_fraction_theta_full 0.941
_diffrn_measured_fraction_theta_max 0.941
_diffrn_measurement_device_type 'KM-4 (Kuma Diffraction)'
_diffrn_measurement_method 'omega/2 teta'
_diffrn_radiation_monochromator graphite
_diffrn_radiation_source 'fine-focus sealed tube'
_diffrn_radiation_type CuK\a
_diffrn_radiation_wavelength 1.54178
_diffrn_reflns_av_R_equivalents 0.0171
_diffrn_reflns_av_sigmaI/netI 0.0316
_diffrn_reflns_limit_h_max 22
_diffrn_reflns_limit_h_min -22
_diffrn_reflns_limit_k_max 13
_diffrn_reflns_limit_k_min -12
_diffrn_reflns_limit_l_max 12
_diffrn_reflns_limit_l_min 0
_diffrn_reflns_number 8196
_diffrn_reflns_theta_full 80.47
_diffrn_reflns_theta_max 80.47
_diffrn_reflns_theta_min 2.53
_diffrn_standards_decay_% 0
_exptl_absorpt_coefficient_mu 6.257
_exptl_absorpt_correction_T_max 0.5501
_exptl_absorpt_correction_T_min 0.0915
_exptl_absorpt_correction_type refdelf
_exptl_crystal_colour black
_exptl_crystal_density_diffrn 1.715
_exptl_crystal_density_method 'not measured'
_exptl_crystal_description plate
_exptl_crystal_F_000 1002
_exptl_crystal_size_max 0.55
_exptl_crystal_size_mid 0.30
_exptl_crystal_size_min 0.25
_refine_diff_density_max 1.799
_refine_diff_density_min -0.574
_refine_diff_density_rms 0.193
_refine_ls_extinction_method none
_refine_ls_goodness_of_fit_ref 0.907
_refine_ls_hydrogen_treatment mixed
_refine_ls_matrix_type full
_refine_ls_number_parameters 582
_refine_ls_number_reflns 7790
_refine_ls_number_restraints 62
_refine_ls_restrained_S_all 0.903
_refine_ls_R_factor_all 0.1270
_refine_ls_R_factor_gt 0.0674
_refine_ls_shift/su_max 0.001
_refine_ls_shift/su_mean 0.000
_refine_ls_structure_factor_coef Fsqd
_refine_ls_weighting_details 'calc w=1/[\s^2^(Fo^2^)+(0.1574P)^2^+0.0000P] where P=(Fo^2^+2Fc^2^)/3'
_refine_ls_weighting_scheme calc
_refine_ls_wR_factor_gt 0.1864
_refine_ls_wR_factor_ref 0.2099
_reflns_number_gt 4214
_reflns_number_total 7790
_reflns_threshold_expression >2sigma(I)
_cod_data_source_file b412580k.txt
_cod_data_source_block dybr4
_cod_original_sg_symbol_H-M P-1
_cod_original_formula_sum 'C30 H29 N2 Ni0.50 O13 S10'
_cod_database_code 7203676

loop_
_symmetry_equiv_pos_as_xyz
'x, y, z'
'-x, -y, -z'

loop_
_atom_site_label
_atom_site_type_symbol
_atom_site_fract_x
_atom_site_fract_y
_atom_site_fract_z
_atom_site_U_iso_or_equiv
_atom_site_adp_type
_atom_site_occupancy
_atom_site_symmetry_multiplicity
_atom_site_calc_flag
_atom_site_refinement_flags
_atom_site_disorder_assembly
_atom_site_disorder_group
S1A S 0.60978(4) 0.65602(8) 1.08186(8) 0.0339(2) Uani 1 1 d . . .
S2A S 0.56664(4) 0.56678(8) 1.36590(8) 0.0336(2) Uani 1 1 d . . .
S3A S 0.43314(4) 0.63293(8) 1.03519(8) 0.0333(2) Uani 1 1 d . . .
S4A S 0.39195(4) 0.54383(8) 1.31974(8) 0.0337(2) Uani 1 1 d . . .
O1A O 0.75498(13) 0.6689(3) 1.1259(3) 0.0461(6) Uani 1 1 d . . .
O2A O 0.71215(14) 0.5835(3) 1.4034(3) 0.0459(6) Uani 1 1 d . . .
O3A O 0.28693(13) 0.6174(3) 1.0013(2) 0.0434(6) Uani 1 1 d . . .
O4A O 0.24639(13) 0.5325(3) 1.2794(3) 0.0427(6) Uani 1 1 d . . .
C1A C 0.53814(16) 0.6045(3) 1.2101(3) 0.0302(6) Uani 1 1 d . . .
C2A C 0.46300(16) 0.5956(3) 1.1902(3) 0.0293(6) Uani 1 1 d . . .
C3A C 0.68275(16) 0.6400(3) 1.1829(4) 0.0366(7) Uani 1 1 d . . .
C4A C 0.66278(16) 0.6002(3) 1.3121(3) 0.0332(7) Uani 1 1 d . . .
C5A C 0.33688(16) 0.5999(3) 1.0915(3) 0.0318(7) Uani 1 1 d . . .
C6A C 0.31848(16) 0.5598(3) 1.2205(3) 0.0333(7) Uani 1 1 d . . .
C7A C 0.80952(19) 0.6197(4) 1.2216(5) 0.0529(10) Uani 1 1 d D . .
C8A C 0.7843(2) 0.6517(4) 1.3446(5) 0.0503(10) Uani 1 1 d D . .
C9A C 0.21403(19) 0.5549(4) 1.0612(4) 0.0468(9) Uani 1 1 d D . .
C10A C 0.19176(18) 0.5876(4) 1.1864(4) 0.0465(9) Uani 1 1 d D . .
H1A H 0.815(3) 0.526(2) 1.233(4) 0.060(13) Uiso 1 1 d D . .
H2A H 0.8588(16) 0.648(4) 1.181(4) 0.060(13) Uiso 1 1 d D . .
H3A H 0.782(2) 0.747(2) 1.321(4) 0.057(12) Uiso 1 1 d D . .
H4A H 0.8250(19) 0.629(4) 1.398(4) 0.052(12) Uiso 1 1 d D . .
H5A H 0.1758(19) 0.583(4) 1.003(3) 0.043(10) Uiso 1 1 d D . .
H6A H 0.206(2) 0.461(2) 1.076(4) 0.053(12) Uiso 1 1 d D . .
H7A H 0.1423(15) 0.559(4) 1.231(4) 0.047(11) Uiso 1 1 d D . .
H8A H 0.188(2) 0.681(2) 1.179(4) 0.041(10) Uiso 1 1 d D . .
S1B S 0.60504(4) 0.85646(8) 0.48315(8) 0.0333(2) Uani 1 1 d . . .
S2B S 0.56202(4) 0.76405(8) 0.76712(8) 0.0329(2) Uani 1 1 d . . .
S3B S 0.43010(4) 0.83266(8) 0.43419(8) 0.0338(2) Uani 1 1 d . . .
S4B S 0.38652(4) 0.74164(8) 0.71819(8) 0.0340(2) Uani 1 1 d . . .
O1B O 0.74988(13) 0.8717(3) 0.5275(3) 0.0437(6) Uani 1 1 d . . .
O2B O 0.70754(13) 0.7799(3) 0.8048(3) 0.0438(6) Uani 1 1 d . . .
O3B O 0.28450(14) 0.8178(3) 0.3957(3) 0.0464(6) Uani 1 1 d . . .
O4B O 0.24100(13) 0.7305(3) 0.6725(3) 0.0447(6) Uani 1 1 d . . .
C1B C 0.53334(15) 0.8035(3) 0.6112(3) 0.0281(6) Uani 1 1 d . . .
C2B C 0.45839(16) 0.7944(3) 0.5906(3) 0.0302(6) Uani 1 1 d . . .
C3B C 0.67758(17) 0.8414(3) 0.5836(3) 0.0346(7) Uani 1 1 d . . .
C4B C 0.65819(17) 0.7991(3) 0.7128(3) 0.0335(7) Uani 1 1 d . . .
C5B C 0.33403(17) 0.7996(3) 0.4868(3) 0.0348(7) Uani 1 1 d . . .
C6B C 0.31373(17) 0.7585(3) 0.6164(4) 0.0354(7) Uani 1 1 d . . .
C7B C 0.80399(18) 0.8169(4) 0.6211(4) 0.0468(9) Uani 1 1 d D . .
C8B C 0.77985(19) 0.8447(4) 0.7475(4) 0.0461(9) Uani 1 1 d D . .
C9B C 0.2115(2) 0.7551(4) 0.4535(4) 0.0494(10) Uani 1 1 d D . .
C10B C 0.18733(19) 0.7855(4) 0.5779(4) 0.0495(10) Uani 1 1 d D . .
H1B H 0.807(2) 0.724(3) 0.627(4) 0.057(12) Uiso 1 1 d D . .
H2B H 0.8525(16) 0.842(4) 0.576(4) 0.056(12) Uiso 1 1 d D . .
H3B H 0.783(3) 0.940(2) 0.730(5) 0.070(14) Uiso 1 1 d D . .
H4B H 0.817(2) 0.822(5) 0.807(4) 0.065(13) Uiso 1 1 d D . .
H5B H 0.173(2) 0.784(5) 0.396(4) 0.066(13) Uiso 1 1 d D . .
H6B H 0.211(2) 0.662(2) 0.467(4) 0.048(11) Uiso 1 1 d D . .
H7B H 0.186(2) 0.878(2) 0.572(4) 0.035(9) Uiso 1 1 d D . .
H8B H 0.1376(14) 0.761(4) 0.617(4) 0.041(10) Uiso 1 1 d D . .
S1C S 0.61029(4) 1.05384(8) -0.11460(8) 0.0352(2) Uani 1 1 d . . .
S2C S 0.56409(4) 0.96600(8) 0.16820(8) 0.0352(2) Uani 1 1 d . . .
O1C O 0.75461(14) 1.0651(3) -0.0659(3) 0.0461(6) Uani 1 1 d . . .
O2C O 0.70864(14) 0.9815(3) 0.2103(3) 0.0461(6) Uani 1 1 d . . .
C1C C 0.53761(16) 1.0039(3) 0.0113(3) 0.0317(7) Uani 1 1 d . . .
C2C C 0.68198(18) 1.0364(3) -0.0107(3) 0.0359(7) Uani 1 1 d . . .
C3C C 0.66042(18) 0.9981(3) 0.1174(3) 0.0342(7) Uani 1 1 d . . .
C4C C 0.8078(2) 1.0163(4) 0.0309(5) 0.0505(10) Uani 1 1 d D . .
C5C C 0.7813(2) 1.0481(4) 0.1542(4) 0.0479(9) Uani 1 1 d D . .
H1C H 0.812(2) 0.922(3) 0.038(4) 0.051(11) Uiso 1 1 d D . .
H2C H 0.8576(16) 1.045(4) -0.012(4) 0.044(10) Uiso 1 1 d D . .
H3C H 0.773(3) 1.142(3) 0.139(5) 0.088(17) Uiso 1 1 d D . .
H4C H 0.818(2) 1.026(4) 0.217(4) 0.061(13) Uiso 1 1 d D . .
Ni1 Ni 0.0000 0.5000 1.0000 0.0494(3) Uani 1 2 d S . .
C1 C 0.0144(2) 0.6536(4) 1.0482(4) 0.0564(10) Uani 1 1 d . . .
N1 N 0.0254(3) 0.7464(4) 1.0815(4) 0.0847(13) Uani 1 1 d . . .
C2 C 0.0175(3) 0.3951(4) 1.1653(5) 0.0613(11) Uani 1 1 d . . .
N2 N 0.0304(3) 0.3329(4) 1.2680(5) 0.0934(15) Uani 1 1 d . . .
C1' C 0.0340(3) 1.0025(5) 1.2146(6) 0.0872(16) Uani 1 1 d . . .
C2' C -0.0272(4) 0.0116(7) 1.3041(10) 0.146(3) Uani 1 1 d . . .
O1' O 0.07303(16) 0.8761(3) 1.2506(3) 0.0750(9) Uani 1 1 d . . .
O2' O 0.91590(18) 0.9150(4) 0.3419(4) 0.1088(15) Uani 1 1 d . . .
C3' C -0.0055(3) 0.4285(4) 1.5407(5) 0.0746(13) Uani 1 1 d . . .
O3' O 0.05410(18) 0.3467(3) 1.5104(3) 0.0744(9) Uani 1 1 d . . .

loop_
_atom_site_aniso_label
_atom_site_aniso_U_11
_atom_site_aniso_U_22
_atom_site_aniso_U_33
_atom_site_aniso_U_23
_atom_site_aniso_U_13
_atom_site_aniso_U_12
S1A 0.0279(4) 0.0408(4) 0.0300(5) -0.0075(4) 0.0015(3) -0.0052(3)
S2A 0.0260(4) 0.0424(4) 0.0298(5) -0.0072(3) -0.0022(3) -0.0032(3)
S3A 0.0254(4) 0.0424(4) 0.0291(5) -0.0069(3) -0.0011(3) -0.0031(3)
S4A 0.0268(4) 0.0416(4) 0.0298(5) -0.0075(4) 0.0010(3) -0.0049(3)
O1A 0.0246(11) 0.0582(15) 0.0513(17) -0.0130(12) 0.0056(10) -0.0094(10)
O2A 0.0316(12) 0.0585(16) 0.0465(17) -0.0125(12) -0.0106(11) -0.0029(10)
O3A 0.0266(11) 0.0617(16) 0.0393(16) -0.0112(12) -0.0058(10) -0.0019(10)
O4A 0.0260(11) 0.0536(14) 0.0437(16) -0.0102(12) 0.0051(10) -0.0079(10)
C1A 0.0256(14) 0.0311(14) 0.0309(18) -0.0059(12) -0.0004(11) 0.0003(10)
C2A 0.0250(13) 0.0307(14) 0.0287(18) -0.0046(12) 0.0002(11) -0.0026(10)
C3A 0.0218(13) 0.0382(16) 0.048(2) -0.0127(15) 0.0006(13) -0.0033(11)
C4A 0.0235(13) 0.0417(17) 0.034(2) -0.0099(14) -0.0049(12) -0.0005(11)
C5A 0.0250(13) 0.0373(15) 0.0325(19) -0.0094(13) -0.0051(12) -0.0012(11)
C6A 0.0238(13) 0.0358(15) 0.039(2) -0.0104(14) 0.0015(12) -0.0035(11)
C7A 0.0235(15) 0.057(2) 0.074(3) -0.016(2) -0.0010(16) 0.0019(14)
C8A 0.0322(17) 0.053(2) 0.065(3) -0.014(2) -0.0158(17) -0.0039(15)
C9A 0.0295(16) 0.060(2) 0.052(3) -0.0164(19) -0.0103(15) -0.0058(15)
C10A 0.0253(15) 0.048(2) 0.062(3) -0.0102(18) -0.0038(15) -0.0009(13)
S1B 0.0280(4) 0.0395(4) 0.0292(5) -0.0067(3) 0.0015(3) -0.0046(3)
S2B 0.0248(4) 0.0424(4) 0.0281(5) -0.0063(3) -0.0007(3) -0.0033(3)
S3B 0.0271(4) 0.0419(4) 0.0303(5) -0.0077(3) -0.0026(3) -0.0028(3)
S4B 0.0275(4) 0.0411(4) 0.0303(5) -0.0074(3) 0.0007(3) -0.0041(3)
O1B 0.0246(11) 0.0558(15) 0.0467(16) -0.0119(12) 0.0050(10) -0.0075(10)
O2B 0.0281(11) 0.0613(16) 0.0387(15) -0.0098(12) -0.0049(10) -0.0033(10)
O3B 0.0328(12) 0.0630(16) 0.0439(17) -0.0149(13) -0.0109(11) 0.0001(11)
O4B 0.0257(11) 0.0562(15) 0.0508(17) -0.0165(12) 0.0036(10) -0.0053(10)
C1B 0.0241(13) 0.0312(14) 0.0266(17) -0.0060(12) -0.0004(11) 0.0010(10)
C2B 0.0277(13) 0.0287(14) 0.0320(19) -0.0059(12) -0.0040(12) 0.0008(10)
C3B 0.0262(14) 0.0359(16) 0.038(2) -0.0064(14) -0.0010(12) -0.0045(11)
C4B 0.0270(14) 0.0394(16) 0.033(2) -0.0082(14) -0.0051(12) -0.0001(12)
C5B 0.0260(14) 0.0436(17) 0.035(2) -0.0115(14) -0.0058(12) 0.0015(12)
C6B 0.0237(13) 0.0375(16) 0.044(2) -0.0116(14) -0.0016(13) -0.0017(11)
C7B 0.0231(14) 0.050(2) 0.062(3) -0.0124(19) 0.0013(15) 0.0016(14)
C8B 0.0293(16) 0.053(2) 0.054(3) -0.0122(18) -0.0077(15) -0.0051(14)
C9B 0.0345(17) 0.052(2) 0.063(3) -0.016(2) -0.0169(17) -0.0045(15)
C10B 0.0263(15) 0.052(2) 0.069(3) -0.017(2) -0.0034(16) -0.0008(14)
S1C 0.0320(4) 0.0411(4) 0.0295(5) -0.0074(4) 0.0008(3) -0.0044(3)
S2C 0.0304(4) 0.0439(5) 0.0280(5) -0.0063(3) -0.0017(3) -0.0012(3)
O1C 0.0313(12) 0.0586(15) 0.0453(17) -0.0131(12) 0.0037(10) -0.0088(10)
O2C 0.0361(13) 0.0617(16) 0.0383(15) -0.0112(12) -0.0069(11) -0.0023(11)
C1C 0.0311(15) 0.0329(15) 0.0272(18) -0.0047(12) 0.0005(12) -0.0008(11)
C2C 0.0300(15) 0.0397(17) 0.036(2) -0.0094(14) -0.0004(13) -0.0051(12)
C3C 0.0328(15) 0.0410(17) 0.0285(19) -0.0090(14) -0.0073(13) 0.0023(12)
C4C 0.0297(16) 0.051(2) 0.067(3) -0.012(2) -0.0025(16) -0.0007(15)
C5C 0.0360(18) 0.056(2) 0.053(3) -0.0150(19) -0.0124(16) -0.0016(16)
Ni1 0.0417(5) 0.0520(6) 0.0579(7) -0.0204(5) -0.0099(4) -0.0034(4)
C1 0.058(2) 0.051(2) 0.059(3) -0.015(2) -0.0095(19) 0.0026(18)
N1 0.113(3) 0.056(2) 0.097(3) -0.036(2) -0.029(3) -0.003(2)
C2 0.072(3) 0.050(2) 0.064(3) -0.015(2) -0.024(2) -0.0034(19)
N2 0.146(4) 0.062(2) 0.078(3) -0.022(2) -0.035(3) -0.006(3)
C1' 0.064(3) 0.062(3) 0.133(5) -0.035(3) 0.023(3) -0.008(2)
C2' 0.080(4) 0.104(5) 0.247(10) -0.068(5) 0.065(5) -0.006(3)
O1' 0.0528(17) 0.085(2) 0.087(3) -0.0253(19) -0.0120(16) 0.0105(15)
O2' 0.0481(18) 0.098(3) 0.131(3) 0.028(2) 0.0129(19) 0.0107(17)
C3' 0.065(3) 0.061(3) 0.090(4) -0.015(3) 0.004(2) 0.005(2)
O3' 0.079(2) 0.0649(19) 0.083(2) -0.0234(17) -0.0293(18) 0.0297(16)

loop_
_atom_type_symbol
_atom_type_description
_atom_type_scat_dispersion_real
_atom_type_scat_dispersion_imag
_atom_type_scat_source
C C 0.0181 0.0091 'International Tables Vol C Tables 4.2.6.8 and 6.1.1.4'
H H 0.0000 0.0000 'International Tables Vol C Tables 4.2.6.8 and 6.1.1.4'
N N 0.0311 0.0180 'International Tables Vol C Tables 4.2.6.8 and 6.1.1.4'
O O 0.0492 0.0322 'International Tables Vol C Tables 4.2.6.8 and 6.1.1.4'
S S 0.3331 0.5567 'International Tables Vol C Tables 4.2.6.8 and 6.1.1.4'
Ni Ni -3.0029 0.5091 'International Tables Vol C Tables 4.2.6.8 and 6.1.1.4'

loop_
_geom_angle_atom_site_label_1
_geom_angle_atom_site_label_2
_geom_angle_atom_site_label_3
_geom_angle
_geom_angle_site_symmetry_1
_geom_angle_site_symmetry_3
_geom_angle_publ_flag
C3A S1A C1A 93.71(16) . . ?
C4A S2A C1A 93.85(15) . . ?
C5A S3A C2A 93.81(15) . . ?
C6A S4A C2A 93.75(15) . . ?
C3A O1A C7A 109.8(3) . . ?
C4A O2A C8A 109.7(3) . . ?
C5A O3A C9A 109.9(3) . . ?
C6A O4A C10A 109.6(3) . . ?
C2A C1A S2A 121.2(3) . . ?
C2A C1A S1A 121.9(3) . . ?
S2A C1A S1A 116.89(16) . . ?
C1A C2A S3A 122.0(3) . . ?
C1A C2A S4A 121.3(3) . . ?
S3A C2A S4A 116.68(16) . . ?
O1A C3A C4A 125.1(3) . . ?
O1A C3A S1A 117.3(3) . . ?
C4A C3A S1A 117.6(2) . . ?
O2A C4A C3A 125.0(3) . . ?
O2A C4A S2A 117.0(3) . . ?
C3A C4A S2A 117.9(2) . . ?
C6A C5A O3A 125.6(3) . . ?
C6A C5A S3A 117.7(2) . . ?
O3A C5A S3A 116.8(2) . . ?
C5A C6A O4A 124.9(3) . . ?
C5A C6A S4A 118.1(2) . . ?
O4A C6A S4A 117.0(3) . . ?
O1A C7A C8A 111.3(3) . . ?
O2A C8A C7A 110.3(3) . . ?
O3A C9A C10A 110.4(3) . . ?
O4A C10A C9A 110.9(3) . . ?
C3B S1B C1B 93.86(15) . . ?
C4B S2B C1B 93.73(15) . . ?
C5B S3B C2B 94.03(16) . . ?
C2B S4B C6B 93.76(15) . . ?
C3B O1B C7B 110.0(3) . . ?
C4B O2B C8B 109.8(3) . . ?
C5B O3B C9B 110.3(3) . . ?
C6B O4B C10B 109.9(3) . . ?
C2B C1B S2B 121.6(3) . . ?
C2B C1B S1B 121.7(3) . . ?
S2B C1B S1B 116.76(16) . . ?
C1B C2B S4B 121.8(3) . . ?
C1B C2B S3B 121.4(3) . . ?
S4B C2B S3B 116.77(16) . . ?
O1B C3B C4B 124.3(3) . . ?
O1B C3B S1B 117.8(3) . . ?
C4B C3B S1B 117.9(2) . . ?
C3B C4B O2B 125.6(3) . . ?
C3B C4B S2B 117.8(2) . . ?
O2B C4B S2B 116.6(2) . . ?
O3B C5B C6B 124.7(3) . . ?
O3B C5B S3B 117.5(3) . . ?
C6B C5B S3B 117.8(2) . . ?
O4B C6B C5B 124.9(3) . . ?
O4B C6B S4B 117.6(3) . . ?
C5B C6B S4B 117.6(2) . . ?
O1B C7B C8B 111.1(3) . . ?
O2B C8B C7B 110.8(3) . . ?
O3B C9B C10B 111.1(3) . . ?
O4B C10B C9B 110.9(3) . . ?
C1C S1C C2C 93.54(16) . . ?
C3C S2C C1C 93.68(15) . . ?
C2C O1C C4C 109.7(3) . . ?
C3C O2C C5C 110.0(3) . . ?
C1C C1C S1C 121.8(3) 2_675 . ?
C1C C1C S2C 121.1(3) 2_675 . ?
S1C C1C S2C 117.09(17) . . ?
C3C C2C O1C 125.5(3) . . ?
C3C C2C S1C 117.6(2) . . ?
O1C C2C S1C 117.0(3) . . ?
C2C C3C O2C 124.9(3) . . ?
C2C C3C S2C 118.1(2) . . ?
O2C C3C S2C 117.0(3) . . ?
O1C C4C C5C 111.7(3) . . ?
O2C C5C C4C 110.4(3) . . ?
C2 Ni1 C2 180.000(2) 2_567 . ?
C2 Ni1 C1 91.04(18) 2_567 . ?
C2 Ni1 C1 88.96(18) . . ?
C2 Ni1 C1 88.96(18) 2_567 2_567 ?
C2 Ni1 C1 91.04(18) . 2_567 ?
C1 Ni1 C1 180.000(1) . 2_567 ?
N1 C1 Ni1 177.3(4) . . ?
N2 C2 Ni1 177.6(4) . . ?
C2' C1' O1' 113.8(5) 1_565 . ?
O2' C2' C1' 120.2(6) 1_446 1_545 ?
O3' C3' C3' 111.2(5) . 2_568 ?

loop_
_geom_bond_atom_site_label_1
_geom_bond_atom_site_label_2
_geom_bond_distance
_geom_bond_site_symmetry_2
_geom_bond_publ_flag
S1A C3A 1.744(3) . ?
S1A C1A 1.746(3) . ?
S2A C4A 1.736(3) . ?
S2A C1A 1.745(3) . ?
S3A C5A 1.742(3) . ?
S3A C2A 1.747(3) . ?
S4A C6A 1.737(3) . ?
S4A C2A 1.749(3) . ?
O1A C3A 1.352(4) . ?
O1A C7A 1.454(5) . ?
O2A C4A 1.353(4) . ?
O2A C8A 1.453(4) . ?
O3A C5A 1.350(4) . ?
O3A C9A 1.447(4) . ?
O4A C6A 1.355(4) . ?
O4A C10A 1.444(4) . ?
C1A C2A 1.366(4) . ?
C3A C4A 1.354(5) . ?
C5A C6A 1.348(5) . ?
C7A C8A 1.508(7) . ?
C9A C10A 1.524(6) . ?
S1B C3B 1.734(3) . ?
S1B C1B 1.746(3) . ?
S2B C4B 1.739(3) . ?
S2B C1B 1.746(3) . ?
S3B C5B 1.732(3) . ?
S3B C2B 1.749(3) . ?
S4B C2B 1.745(3) . ?
S4B C6B 1.745(3) . ?
O1B C3B 1.352(4) . ?
O1B C7B 1.442(4) . ?
O2B C4B 1.356(4) . ?
O2B C8B 1.440(4) . ?
O3B C5B 1.352(4) . ?
O3B C9B 1.444(4) . ?
O4B C6B 1.356(4) . ?
O4B C10B 1.444(5) . ?
C1B C2B 1.366(4) . ?
C3B C4B 1.353(5) . ?
C5B C6B 1.359(5) . ?
C7B C8B 1.516(6) . ?
C9B C10B 1.509(6) . ?
S1C C1C 1.740(3) . ?
S1C C2C 1.745(3) . ?
S2C C3C 1.732(3) . ?
S2C C1C 1.744(3) . ?
O1C C2C 1.353(4) . ?
O1C C4C 1.445(5) . ?
O2C C3C 1.352(4) . ?
O2C C5C 1.449(4) . ?
C1C C1C 1.375(6) 2_675 ?
C2C C3C 1.348(5) . ?
C4C C5C 1.512(6) . ?
Ni1 C2 1.850(5) 2_567 ?
Ni1 C2 1.850(5) . ?
Ni1 C1 1.861(4) . ?
Ni1 C1 1.861(4) 2_567 ?
C1 N1 1.159(5) . ?
C2 N2 1.150(6) . ?
C1' C2' 1.403(8) 1_565 ?
C1' O1' 1.433(6) . ?
C2' O2' 1.371(7) 1_446 ?
C2' C1' 1.403(8) 1_545 ?
O2' C2' 1.371(7) 1_664 ?
C3' O3' 1.415(5) . ?
C3' C3' 1.484(9) 2_568 ?
